data_7045503
loop_
_publ_author_name
'Paparo, A.'
'van Kr\"uchten, F D'
'Spaniol, T. P.'
'Okuda, J.'

_publ_section_title
;
 Formate complexes of titanium(iv) supported by a triamido-amine ligand.
;
_journal_issue 10
_journal_name_full 'Dalton transactions (Cambridge, England : 2003)'
_journal_page_first 3530
_journal_page_last 3537
_journal_paper_doi 10.1039/c7dt04859a
_journal_volume 47
_journal_year 2018
_chemical_formula_moiety 'C24 H12 B Cl8, C20 H44 N5 Si3 Ti'
_chemical_formula_sum 'C44 H56 B Cl8 N5 Si3 Ti'
_chemical_formula_weight 1081.51
_chemical_properties_physical Air-sensitive,Moisture-sensitive,Oxygen-sensitive
_space_group_crystal_system triclinic
_space_group_IT_number 2
_space_group_name_Hall '-P 1'
_space_group_name_H-M_alt 'P -1'
_symmetry_space_group_name_Hall '-P 1'
_symmetry_space_group_name_H-M 'P -1'
_atom_sites_solution_hydrogens geom
_audit_creation_method SHELXL-2013
_audit_update_record
;
2017-11-20 deposited with the CCDC.
2018-01-31 downloaded from the CCDC.
;
_cell_angle_alpha 94.240(2)
_cell_angle_beta 92.638(3)
_cell_angle_gamma 92.916(3)
_cell_formula_units_Z 4
_cell_length_a 16.8069(18)
_cell_length_b 17.8453(19)
_cell_length_c 17.9679(19)
_cell_measurement_reflns_used 3182
_cell_measurement_temperature 100(2)
_cell_measurement_theta_max 19.53
_cell_measurement_theta_min 2.29
_cell_volume 5360.6(10)
_computing_cell_refinement 'Bruker SAINT'
_computing_data_collection 'Bruker APEX2'
_computing_data_reduction 'Bruker SAINT'
_computing_structure_refinement 'SHELXL-2014 (Sheldrick 2014)'
_computing_structure_solution 'SIR-92 (Altomare, 1994)'
_diffrn_ambient_temperature 100(2)
_diffrn_measured_fraction_theta_full 1.000
_diffrn_measured_fraction_theta_max 0.995
_diffrn_measurement_device_type 'Bruker APEX CCD'
_diffrn_measurement_method '\w scans'
_diffrn_radiation_monochromator multilayer
_diffrn_radiation_source microsource
_diffrn_radiation_type MoK\a
_diffrn_radiation_wavelength 0.71073
_diffrn_reflns_av_R_equivalents 0.1127
_diffrn_reflns_av_unetI/netI 0.1268
_diffrn_reflns_Laue_measured_fraction_full 1.000
_diffrn_reflns_Laue_measured_fraction_max 0.995
_diffrn_reflns_limit_h_max 21
_diffrn_reflns_limit_h_min -21
_diffrn_reflns_limit_k_max 22
_diffrn_reflns_limit_k_min -22
_diffrn_reflns_limit_l_max 22
_diffrn_reflns_limit_l_min -22
_diffrn_reflns_number 66527
_diffrn_reflns_point_group_measured_fraction_full 1.000
_diffrn_reflns_point_group_measured_fraction_max 0.995
_diffrn_reflns_theta_full 25.242
_diffrn_reflns_theta_max 26.553
_diffrn_reflns_theta_min 1.138
_exptl_absorpt_coefficient_mu 0.661
_exptl_absorpt_correction_T_max 1.0000
_exptl_absorpt_correction_T_min 0.8644
_exptl_absorpt_correction_type multi-scan
_exptl_absorpt_process_details 'SADABS Bruker'
_exptl_crystal_colour orange
_exptl_crystal_density_diffrn 1.340
_exptl_crystal_description fragment
_exptl_crystal_F_000 2240
_exptl_crystal_recrystallization_method 'Re-crystallisation from solvent: 1,2-dichlorobenzene, n-pentane'
_exptl_crystal_size_max 0.350
_exptl_crystal_size_mid 0.300
_exptl_crystal_size_min 0.300
_refine_diff_density_max 1.200
_refine_diff_density_min -0.957
_refine_diff_density_rms 0.095
_refine_ls_extinction_method none
_refine_ls_goodness_of_fit_ref 1.015
_refine_ls_hydrogen_treatment constr
_refine_ls_matrix_type full
_refine_ls_number_parameters 1135
_refine_ls_number_reflns 22235
_refine_ls_number_restraints 0
_refine_ls_restrained_S_all 1.015
_refine_ls_R_factor_all 0.1107
_refine_ls_R_factor_gt 0.0612
_refine_ls_shift/su_max 0.001
_refine_ls_shift/su_mean 0.000
_refine_ls_structure_factor_coef Fsqd
_refine_ls_weighting_details 'w=1/[\s^2^(Fo^2^)+(0.0420P)^2^] where P=(Fo^2^+2Fc^2^)/3'
_refine_ls_weighting_scheme calc
_refine_ls_wR_factor_gt 0.1271
_refine_ls_wR_factor_ref 0.1494
_reflns_Friedel_coverage 0.000
_reflns_number_gt 13949
_reflns_number_total 22235
_reflns_threshold_expression 'I > 2\s(I)'
_cod_data_source_file c7dt04859a2.cif
_cod_data_source_block 6py
_cod_depositor_comments 'Adding full bibliography for 7045502--7045506.cif.'
_cod_database_code 7045503
_shelx_space_group_comment
;
The symmetry employed for this shelxl refinement is uniquely defined
by the following loop, which should always be used as a source of
symmetry information in preference to the above space-group names.
They are only intended as comments.
;
_shelx_estimated_absorpt_t_min 0.802
_shelx_estimated_absorpt_t_max 0.826
_shelxl_version_number 2013-4

loop_
_space_group_symop_operation_xyz
'x, y, z'
'-x, -y, -z'

loop_
_atom_site_label
_atom_site_type_symbol
_atom_site_fract_x
_atom_site_fract_y
_atom_site_fract_z
_atom_site_U_iso_or_equiv
_atom_site_adp_type
_atom_site_occupancy
_atom_site_site_symmetry_order
_atom_site_calc_flag
_atom_site_refinement_flags_posn
_atom_site_refinement_flags_adp
Ti1 Ti 0.77696(4) 0.48951(4) 0.74888(4) 0.02116(18) Uani 1 1 d . .
Si1 Si 0.60917(7) 0.50321(6) 0.84719(7) 0.0230(3) Uani 1 1 d . .
Si2 Si 0.77213(8) 0.34735(7) 0.62239(9) 0.0370(3) Uani 1 1 d . .
Si3 Si 0.83807(8) 0.67098(7) 0.79796(7) 0.0295(3) Uani 1 1 d . .
N1 N 0.6875(2) 0.45945(19) 0.8034(2) 0.0277(9) Uani 1 1 d . .
N2 N 0.8213(2) 0.40819(19) 0.6930(2) 0.0256(8) Uani 1 1 d . .
N3 N 0.8454(2) 0.5725(2) 0.7910(2) 0.0367(10) Uani 1 1 d . .
N4 N 0.8438(2) 0.4315(2) 0.8398(2) 0.0313(9) Uani 1 1 d . .
N5 N 0.7448(2) 0.54187(18) 0.64691(19) 0.0234(8) Uani 1 1 d . .
C1 C 0.5174(3) 0.4403(3) 0.8373(3) 0.0377(12) Uani 1 1 d . .
H1A H 0.5023 0.4289 0.7842 0.056 Uiso 1 1 calc R U
H1B H 0.4740 0.4653 0.8620 0.056 Uiso 1 1 calc R U
H1C H 0.5273 0.3935 0.8606 0.056 Uiso 1 1 calc R U
C2 C 0.5874(3) 0.5905(2) 0.8026(3) 0.0338(11) Uani 1 1 d . .
H2A H 0.6367 0.6222 0.8017 0.051 Uiso 1 1 calc R U
H2B H 0.5483 0.6178 0.8312 0.051 Uiso 1 1 calc R U
H2C H 0.5658 0.5777 0.7514 0.051 Uiso 1 1 calc R U
C3 C 0.6344(3) 0.5263(3) 0.9485(3) 0.0426(13) Uani 1 1 d . .
H3A H 0.6414 0.4797 0.9731 0.064 Uiso 1 1 calc R U
H3B H 0.5911 0.5533 0.9710 0.064 Uiso 1 1 calc R U
H3C H 0.6839 0.5580 0.9547 0.064 Uiso 1 1 calc R U
C4 C 0.8097(3) 0.3643(3) 0.5287(3) 0.0552(16) Uani 1 1 d . .
H4A H 0.8021 0.4167 0.5182 0.083 Uiso 1 1 calc R U
H4B H 0.7801 0.3305 0.4905 0.083 Uiso 1 1 calc R U
H4C H 0.8665 0.3548 0.5283 0.083 Uiso 1 1 calc R U
C5 C 0.7909(3) 0.2484(3) 0.6421(4) 0.0624(18) Uani 1 1 d . .
H5A H 0.8484 0.2430 0.6490 0.094 Uiso 1 1 calc R U
H5B H 0.7694 0.2141 0.6001 0.094 Uiso 1 1 calc R U
H5C H 0.7647 0.2361 0.6877 0.094 Uiso 1 1 calc R U
C6 C 0.6629(3) 0.3610(3) 0.6206(3) 0.0435(13) Uani 1 1 d . .
H6A H 0.6455 0.3668 0.6719 0.065 Uiso 1 1 calc R U
H6B H 0.6342 0.3171 0.5939 0.065 Uiso 1 1 calc R U
H6C H 0.6516 0.4062 0.5951 0.065 Uiso 1 1 calc R U
C7 C 0.9376(3) 0.7175(3) 0.7856(3) 0.0418(13) Uani 1 1 d . .
H7A H 0.9742 0.7078 0.8274 0.063 Uiso 1 1 calc R U
H7B H 0.9326 0.7718 0.7842 0.063 Uiso 1 1 calc R U
H7C H 0.9585 0.6973 0.7386 0.063 Uiso 1 1 calc R U
C8 C 0.8041(4) 0.7006(3) 0.8917(3) 0.0573(17) Uani 1 1 d . .
H8A H 0.7502 0.6787 0.8971 0.086 Uiso 1 1 calc R U
H8B H 0.8037 0.7556 0.8975 0.086 Uiso 1 1 calc R U
H8C H 0.8406 0.6831 0.9301 0.086 Uiso 1 1 calc R U
C9 C 0.7685(3) 0.7055(2) 0.7269(3) 0.0324(11) Uani 1 1 d . .
H9A H 0.7900 0.6974 0.6773 0.049 Uiso 1 1 calc R U
H9B H 0.7620 0.7593 0.7382 0.049 Uiso 1 1 calc R U
H9C H 0.7166 0.6780 0.7275 0.049 Uiso 1 1 calc R U
C10 C 0.7053(3) 0.3858(3) 0.8347(3) 0.0405(13) Uani 1 1 d . .
H10A H 0.6605 0.3683 0.8641 0.049 Uiso 1 1 calc R U
H10B H 0.7126 0.3471 0.7936 0.049 Uiso 1 1 calc R U
C11 C 0.7804(3) 0.3982(3) 0.8839(3) 0.0426(13) Uani 1 1 d . .
H11A H 0.7711 0.4325 0.9281 0.051 Uiso 1 1 calc R U
H11B H 0.7967 0.3497 0.9015 0.051 Uiso 1 1 calc R U
C12 C 0.9010(3) 0.3894(3) 0.7228(3) 0.0354(12) Uani 1 1 d . .
H12A H 0.9400 0.4325 0.7206 0.043 Uiso 1 1 calc R U
H12B H 0.9201 0.3454 0.6934 0.043 Uiso 1 1 calc R U
C13 C 0.8908(3) 0.3718(3) 0.8020(3) 0.0415(13) Uani 1 1 d . .
H13A H 0.9437 0.3703 0.8284 0.050 Uiso 1 1 calc R U
H13B H 0.8625 0.3220 0.8034 0.050 Uiso 1 1 calc R U
C14 C 0.9169(4) 0.5501(4) 0.8368(4) 0.092(3) Uani 1 1 d . .
H14A H 0.9585 0.5333 0.8030 0.111 Uiso 1 1 calc R U
H14B H 0.9395 0.5942 0.8690 0.111 Uiso 1 1 calc R U
C15 C 0.8947(4) 0.4903(3) 0.8826(3) 0.0563(17) Uani 1 1 d . .
H15A H 0.8658 0.5110 0.9256 0.068 Uiso 1 1 calc R U
H15B H 0.9434 0.4681 0.9024 0.068 Uiso 1 1 calc R U
C16 C 0.8083(3) 0.5605(2) 0.6072(2) 0.0280(10) Uani 1 1 d . .
H16 H 0.8596 0.5477 0.6250 0.034 Uiso 1 1 calc R U
C17 C 0.8026(3) 0.5966(3) 0.5429(3) 0.0396(12) Uani 1 1 d . .
H17 H 0.8491 0.6089 0.5172 0.047 Uiso 1 1 calc R U
C18 C 0.7289(3) 0.6149(3) 0.5159(3) 0.0439(13) Uani 1 1 d . .
H18 H 0.7234 0.6395 0.4710 0.053 Uiso 1 1 calc R U
C19 C 0.6623(3) 0.5968(3) 0.5556(2) 0.0357(12) Uani 1 1 d . .
H19 H 0.6107 0.6095 0.5388 0.043 Uiso 1 1 calc R U
C20 C 0.6729(3) 0.5596(2) 0.6203(2) 0.0246(10) Uani 1 1 d . .
H20 H 0.6273 0.5463 0.6468 0.030 Uiso 1 1 calc R U
Cl1 Cl 0.91884(7) 0.88130(6) 0.96370(6) 0.0321(3) Uani 1 1 d . .
Cl2 Cl 0.88071(7) 1.17933(6) 0.96701(6) 0.0309(3) Uani 1 1 d . .
Cl3 Cl 0.92850(7) 0.81423(6) 0.58603(7) 0.0319(3) Uani 1 1 d . .
Cl4 Cl 0.96054(7) 1.11560(6) 0.58470(7) 0.0353(3) Uani 1 1 d . .
Cl5 Cl 0.55832(7) 1.21383(6) 0.84208(7) 0.0340(3) Uani 1 1 d . .
Cl6 Cl 0.59000(7) 1.14925(6) 0.54873(6) 0.0335(3) Uani 1 1 d . .
Cl7 Cl 0.57232(7) 0.78356(6) 0.88747(6) 0.0319(3) Uani 1 1 d . .
Cl8 Cl 0.56206(6) 0.77559(5) 0.58692(5) 0.0238(2) Uani 1 1 d . .
B1 B 0.7402(3) 0.9897(2) 0.7481(3) 0.0174(10) Uani 1 1 d . .
C21 C 0.7932(2) 1.0056(2) 0.8266(2) 0.0167(8) Uani 1 1 d . .
C22 C 0.8286(2) 0.9456(2) 0.8608(2) 0.0198(9) Uani 1 1 d . .
H22 H 0.8188 0.8956 0.8391 0.024 Uiso 1 1 calc R U
C23 C 0.8769(2) 0.9581(2) 0.9247(2) 0.0217(9) Uani 1 1 d . .
C24 C 0.8937(2) 1.0290(2) 0.9599(2) 0.0237(10) Uani 1 1 d . .
H24 H 0.9258 1.0365 1.0050 0.028 Uiso 1 1 calc R U
C25 C 0.8612(2) 1.0884(2) 0.9260(2) 0.0209(9) Uani 1 1 d . .
C26 C 0.8130(2) 1.0775(2) 0.8608(2) 0.0200(9) Uani 1 1 d . .
H26 H 0.7929 1.1201 0.8389 0.024 Uiso 1 1 calc R U
C27 C 0.8092(2) 0.9802(2) 0.6861(2) 0.0153(8) Uani 1 1 d . .
C28 C 0.8359(2) 0.9097(2) 0.6622(2) 0.0177(9) Uani 1 1 d . .
H28 H 0.8101 0.8654 0.6779 0.021 Uiso 1 1 calc R U
C29 C 0.8992(2) 0.9035(2) 0.6162(2) 0.0186(9) Uani 1 1 d . .
C30 C 0.9394(2) 0.9659(2) 0.5916(2) 0.0190(9) Uani 1 1 d . .
H30 H 0.9831 0.9613 0.5603 0.023 Uiso 1 1 calc R U
C31 C 0.9126(2) 1.0351(2) 0.6149(2) 0.0202(9) Uani 1 1 d . .
C32 C 0.8497(2) 1.0425(2) 0.6611(2) 0.0200(9) Uani 1 1 d . .
H32 H 0.8338 1.0914 0.6761 0.024 Uiso 1 1 calc R U
C33 C 0.6833(2) 1.0588(2) 0.7298(2) 0.0167(8) Uani 1 1 d . .
C34 C 0.6468(2) 1.1023(2) 0.7865(2) 0.0197(9) Uani 1 1 d . .
H34 H 0.6557 1.0917 0.8371 0.024 Uiso 1 1 calc R U
C35 C 0.5985(2) 1.1598(2) 0.7697(2) 0.0207(9) Uani 1 1 d . .
C36 C 0.5815(2) 1.1766(2) 0.6973(2) 0.0221(9) Uani 1 1 d . .
H36 H 0.5489 1.2167 0.6863 0.027 Uiso 1 1 calc R U
C37 C 0.6141(2) 1.1324(2) 0.6414(2) 0.0219(9) Uani 1 1 d . .
C38 C 0.6644(2) 1.0756(2) 0.6563(2) 0.0186(9) Uani 1 1 d . .
H38 H 0.6866 1.0476 0.6161 0.022 Uiso 1 1 calc R U
C39 C 0.6802(2) 0.9139(2) 0.7459(2) 0.0167(8) Uani 1 1 d . .
C40 C 0.6547(2) 0.8827(2) 0.8105(2) 0.0183(9) Uani 1 1 d . .
H40 H 0.6736 0.9046 0.8582 0.022 Uiso 1 1 calc R U
C41 C 0.6021(2) 0.8199(2) 0.8052(2) 0.0189(9) Uani 1 1 d . .
C42 C 0.5722(2) 0.7855(2) 0.7378(2) 0.0172(8) Uani 1 1 d . .
H42 H 0.5363 0.7424 0.7351 0.021 Uiso 1 1 calc R U
C43 C 0.5973(2) 0.8171(2) 0.6745(2) 0.0173(9) Uani 1 1 d . .
C44 C 0.6492(2) 0.8799(2) 0.6777(2) 0.0172(8) Uani 1 1 d . .
H44 H 0.6641 0.9002 0.6326 0.021 Uiso 1 1 calc R U
Ti2 Ti 0.28592(4) 0.98266(4) 0.74653(4) 0.01580(16) Uani 1 1 d . .
Si4 Si 0.34825(7) 1.01716(7) 0.92876(6) 0.0230(3) Uani 1 1 d . .
Si5 Si 0.24273(7) 1.09073(7) 0.61119(7) 0.0242(3) Uani 1 1 d . .
Si6 Si 0.22802(9) 0.80359(7) 0.73215(8) 0.0395(4) Uani 1 1 d . .
N6 N 0.3469(2) 0.97516(18) 0.83714(18) 0.0211(8) Uani 1 1 d . .
N7 N 0.3033(2) 1.06607(18) 0.68666(18) 0.0209(8) Uani 1 1 d . .
N8 N 0.2658(2) 0.88615(17) 0.69626(19) 0.0208(8) Uani 1 1 d . .
N9 N 0.40895(19) 0.96180(18) 0.69986(18) 0.0199(7) Uani 1 1 d . .
N10 N 0.1666(2) 1.0164(2) 0.77539(18) 0.0271(8) Uani 1 1 d . .
C45 C 0.4455(3) 1.0715(2) 0.9497(2) 0.0302(11) Uani 1 1 d . .
H45A H 0.4893 1.0379 0.9423 0.045 Uiso 1 1 calc R U
H45B H 0.4481 1.0928 1.0016 0.045 Uiso 1 1 calc R U
H45C H 0.4503 1.1122 0.9162 0.045 Uiso 1 1 calc R U
C46 C 0.2670(3) 1.0828(2) 0.9405(2) 0.0314(11) Uani 1 1 d . .
H46A H 0.2743 1.1237 0.9075 0.047 Uiso 1 1 calc R U
H46B H 0.2681 1.1038 0.9925 0.047 Uiso 1 1 calc R U
H46C H 0.2154 1.0557 0.9277 0.047 Uiso 1 1 calc R U
C47 C 0.3351(3) 0.9422(3) 0.9954(2) 0.0348(11) Uani 1 1 d . .
H47A H 0.2806 0.9196 0.9890 0.052 Uiso 1 1 calc R U
H47B H 0.3446 0.9644 1.0468 0.052 Uiso 1 1 calc R U
H47C H 0.3731 0.9033 0.9853 0.052 Uiso 1 1 calc R U
C48 C 0.2158(3) 1.1901(2) 0.6260(3) 0.0448(14) Uani 1 1 d . .
H48A H 0.1852 1.1962 0.6710 0.067 Uiso 1 1 calc R U
H48B H 0.1834 1.2035 0.5827 0.067 Uiso 1 1 calc R U
H48C H 0.2645 1.2230 0.6321 0.067 Uiso 1 1 calc R U
C49 C 0.1513(3) 1.0270(2) 0.5994(2) 0.0288(10) Uani 1 1 d . .
H49A H 0.1658 0.9750 0.6040 0.043 Uiso 1 1 calc R U
H49B H 0.1256 1.0313 0.5500 0.043 Uiso 1 1 calc R U
H49C H 0.1144 1.0412 0.6380 0.043 Uiso 1 1 calc R U
C50 C 0.2959(3) 1.0818(3) 0.5225(2) 0.0406(13) Uani 1 1 d . .
H50A H 0.3444 1.1151 0.5271 0.061 Uiso 1 1 calc R U
H50B H 0.2610 1.0961 0.4813 0.061 Uiso 1 1 calc R U
H50C H 0.3102 1.0296 0.5124 0.061 Uiso 1 1 calc R U
C51 C 0.2105(3) 0.8214(3) 0.8336(3) 0.0500(15) Uani 1 1 d . .
H51A H 0.2617 0.8246 0.8624 0.075 Uiso 1 1 calc R U
H51B H 0.1766 0.7800 0.8499 0.075 Uiso 1 1 calc R U
H51C H 0.1841 0.8688 0.8418 0.075 Uiso 1 1 calc R U
C52 C 0.3015(4) 0.7281(3) 0.7236(4) 0.073(2) Uani 1 1 d . .
H52A H 0.3097 0.7149 0.6706 0.110 Uiso 1 1 calc R U
H52B H 0.2809 0.6834 0.7466 0.110 Uiso 1 1 calc R U
H52C H 0.3524 0.7464 0.7489 0.110 Uiso 1 1 calc R U
C53 C 0.1345(4) 0.7704(3) 0.6764(4) 0.075(2) Uani 1 1 d . .
H53A H 0.0963 0.8102 0.6787 0.112 Uiso 1 1 calc R U
H53B H 0.1111 0.7254 0.6971 0.112 Uiso 1 1 calc R U
H53C H 0.1469 0.7581 0.6243 0.112 Uiso 1 1 calc R U
C54 C 0.4164(3) 0.9269(2) 0.8268(2) 0.0258(10) Uani 1 1 d . .
H54A H 0.3975 0.8742 0.8123 0.031 Uiso 1 1 calc R U
H54B H 0.4496 0.9281 0.8739 0.031 Uiso 1 1 calc R U
C55 C 0.4642(2) 0.9579(2) 0.7660(2) 0.0227(9) Uani 1 1 d . .
H55A H 0.4879 1.0087 0.7826 0.027 Uiso 1 1 calc R U
H55B H 0.5079 0.9247 0.7535 0.027 Uiso 1 1 calc R U
C56 C 0.3879(2) 1.0924(2) 0.6861(2) 0.0251(10) Uani 1 1 d . .
H56A H 0.4087 1.1097 0.7372 0.030 Uiso 1 1 calc R U
H56B H 0.3941 1.1346 0.6537 0.030 Uiso 1 1 calc R U
C57 C 0.4323(2) 1.0251(2) 0.6557(2) 0.0259(10) Uani 1 1 d . .
H57A H 0.4174 1.0127 0.6021 0.031 Uiso 1 1 calc R U
H57B H 0.4907 1.0363 0.6613 0.031 Uiso 1 1 calc R U
C58 C 0.3122(3) 0.8774(2) 0.6279(2) 0.0272(10) Uani 1 1 d . .
H58A H 0.2975 0.9153 0.5928 0.033 Uiso 1 1 calc R U
H58B H 0.3012 0.8266 0.6024 0.033 Uiso 1 1 calc R U
C59 C 0.4000(2) 0.8890(2) 0.6532(2) 0.0247(10) Uani 1 1 d . .
H59A H 0.4165 0.8472 0.6828 0.030 Uiso 1 1 calc R U
H59B H 0.4336 0.8908 0.6094 0.030 Uiso 1 1 calc R U
C60 C 0.1557(3) 1.0907(3) 0.7876(2) 0.0351(12) Uani 1 1 d . .
H60 H 0.2007 1.1253 0.7889 0.042 Uiso 1 1 calc R U
C61 C 0.0812(4) 1.1180(4) 0.7984(3) 0.066(2) Uani 1 1 d . .
H61 H 0.0752 1.1705 0.8076 0.079 Uiso 1 1 calc R U
C62 C 0.0160(4) 1.0677(5) 0.7956(3) 0.083(3) Uani 1 1 d . .
H62 H -0.0356 1.0853 0.8035 0.100 Uiso 1 1 calc R U
C63 C 0.0255(3) 0.9932(4) 0.7814(3) 0.0615(19) Uani 1 1 d . .
H63 H -0.0192 0.9580 0.7779 0.074 Uiso 1 1 calc R U
C64 C 0.1016(3) 0.9695(3) 0.7721(3) 0.0458(14) Uani 1 1 d . .
H64 H 0.1082 0.9171 0.7628 0.055 Uiso 1 1 calc R U
Cl9 Cl 0.41020(8) 0.66831(8) 0.94119(8) 0.0529(4) Uani 1 1 d . .
Cl10 Cl 0.09052(7) 0.64577(6) 0.94974(6) 0.0330(3) Uani 1 1 d . .
Cl11 Cl 0.45244(7) 0.60236(6) 0.60189(7) 0.0383(3) Uani 1 1 d . .
Cl12 Cl 0.44184(6) 0.30067(6) 0.60193(6) 0.0270(2) Uani 1 1 d . .
Cl13 Cl 0.03104(6) 0.30323(5) 0.56923(6) 0.0260(2) Uani 1 1 d . .
Cl14 Cl 0.01890(6) 0.60427(5) 0.60418(6) 0.0231(2) Uani 1 1 d . .
Cl15 Cl 0.37841(7) 0.27215(6) 0.93445(6) 0.0335(3) Uani 1 1 d . .
Cl16 Cl 0.05834(7) 0.28510(6) 0.92197(6) 0.0314(3) Uani 1 1 d . .
B2 B 0.2375(3) 0.4622(2) 0.7610(3) 0.0175(10) Uani 1 1 d . .
C65 C 0.2427(2) 0.5355(2) 0.8211(2) 0.0174(9) Uani 1 1 d . .
C66 C 0.3154(2) 0.5703(2) 0.8502(2) 0.0206(9) Uani 1 1 d . .
H66 H 0.3639 0.5542 0.8310 0.025 Uiso 1 1 calc R U
C67 C 0.3176(3) 0.6277(2) 0.9065(2) 0.0271(10) Uani 1 1 d . .
C68 C 0.2498(3) 0.6535(2) 0.9367(2) 0.0226(9) Uani 1 1 d . .
H68 H 0.2520 0.6939 0.9744 0.027 Uiso 1 1 calc R U
C69 C 0.1786(2) 0.6183(2) 0.9099(2) 0.0206(9) Uani 1 1 d . .
C70 C 0.1740(2) 0.5607(2) 0.8534(2) 0.0173(9) Uani 1 1 d . .
H70 H 0.1234 0.5381 0.8364 0.021 Uiso 1 1 calc R U
C71 C 0.3151(2) 0.4576(2) 0.7086(2) 0.0171(9) Uani 1 1 d . .
C72 C 0.3495(2) 0.5224(2) 0.6808(2) 0.0231(9) Uani 1 1 d . .
H72 H 0.3298 0.5700 0.6951 0.028 Uiso 1 1 calc R U
C73 C 0.4113(3) 0.5186(2) 0.6332(2) 0.0243(10) Uani 1 1 d . .
C74 C 0.4427(2) 0.4516(2) 0.6096(2) 0.0234(9) Uani 1 1 d . .
H74 H 0.4862 0.4497 0.5776 0.028 Uiso 1 1 calc R U
C75 C 0.4079(2) 0.3876(2) 0.6348(2) 0.0189(9) Uani 1 1 d . .
C76 C 0.3455(2) 0.3897(2) 0.6826(2) 0.0181(9) Uani 1 1 d . .
H76 H 0.3229 0.3438 0.6981 0.022 Uiso 1 1 calc R U
C77 C 0.1606(2) 0.4606(2) 0.7018(2) 0.0156(8) Uani 1 1 d . .
C78 C 0.1297(2) 0.3923(2) 0.6652(2) 0.0179(9) Uani 1 1 d . .
H78 H 0.1522 0.3467 0.6772 0.021 Uiso 1 1 calc R U
C79 C 0.0673(2) 0.3899(2) 0.6123(2) 0.0171(8) Uani 1 1 d . .
C80 C 0.0317(2) 0.4543(2) 0.5926(2) 0.0182(9) Uani 1 1 d . .
H80 H -0.0117 0.4522 0.5566 0.022 Uiso 1 1 calc R U
C81 C 0.0623(2) 0.5216(2) 0.6275(2) 0.0161(8) Uani 1 1 d . .
C82 C 0.1250(2) 0.5257(2) 0.6804(2) 0.0175(9) Uani 1 1 d . .
H82 H 0.1444 0.5735 0.7026 0.021 Uiso 1 1 calc R U
C83 C 0.2305(2) 0.3918(2) 0.8145(2) 0.0164(8) Uani 1 1 d . .
C84 C 0.2982(2) 0.3615(2) 0.8461(2) 0.0193(9) Uani 1 1 d . .
H84 H 0.3496 0.3782 0.8321 0.023 Uiso 1 1 calc R U
C85 C 0.2917(2) 0.3077(2) 0.8974(2) 0.0224(9) Uani 1 1 d . .
C86 C 0.2190(2) 0.2820(2) 0.9204(2) 0.0207(9) Uani 1 1 d . .
H86 H 0.2150 0.2446 0.9552 0.025 Uiso 1 1 calc R U
C87 C 0.1521(2) 0.3131(2) 0.8908(2) 0.0218(9) Uani 1 1 d . .
C88 C 0.1567(2) 0.3656(2) 0.8382(2) 0.0200(9) Uani 1 1 d . .
H88 H 0.1091 0.3842 0.8179 0.024 Uiso 1 1 calc R U

loop_
_atom_site_aniso_label
_atom_site_aniso_U_11
_atom_site_aniso_U_22
_atom_site_aniso_U_33
_atom_site_aniso_U_23
_atom_site_aniso_U_13
_atom_site_aniso_U_12
Ti1 0.0162(4) 0.0204(4) 0.0276(4) 0.0069(3) 0.0006(3) 0.0015(3)
Si1 0.0177(6) 0.0226(6) 0.0290(7) 0.0020(5) 0.0052(5) -0.0006(5)
Si2 0.0233(7) 0.0223(7) 0.0644(10) -0.0083(6) 0.0108(7) -0.0006(5)
Si3 0.0313(8) 0.0302(7) 0.0250(7) -0.0024(5) 0.0045(6) -0.0119(6)
N1 0.023(2) 0.0247(19) 0.037(2) 0.0082(16) 0.0081(17) 0.0031(16)
N2 0.0140(19) 0.0265(19) 0.038(2) 0.0071(16) 0.0073(16) 0.0034(15)
N3 0.034(2) 0.034(2) 0.041(2) 0.0099(18) -0.0202(19) -0.0031(18)
N4 0.020(2) 0.039(2) 0.038(2) 0.0132(18) 0.0037(18) 0.0035(17)
N5 0.019(2) 0.0236(18) 0.027(2) -0.0003(15) 0.0012(16) 0.0010(15)
C1 0.016(2) 0.036(3) 0.061(3) 0.003(2) 0.009(2) 0.000(2)
C2 0.036(3) 0.035(3) 0.033(3) 0.008(2) 0.013(2) 0.009(2)
C3 0.046(3) 0.047(3) 0.035(3) -0.002(2) 0.007(2) 0.004(3)
C4 0.047(4) 0.060(4) 0.055(4) -0.024(3) 0.012(3) -0.011(3)
C5 0.034(3) 0.034(3) 0.118(6) -0.009(3) 0.020(3) 0.005(2)
C6 0.024(3) 0.033(3) 0.070(4) -0.011(3) 0.005(3) -0.007(2)
C7 0.037(3) 0.047(3) 0.039(3) -0.003(2) 0.003(2) -0.012(2)
C8 0.066(4) 0.068(4) 0.032(3) -0.016(3) 0.013(3) -0.034(3)
C9 0.033(3) 0.021(2) 0.043(3) 0.002(2) 0.005(2) 0.003(2)
C10 0.028(3) 0.034(3) 0.064(4) 0.018(2) 0.019(3) 0.006(2)
C11 0.042(3) 0.047(3) 0.045(3) 0.030(3) 0.022(3) 0.014(2)
C12 0.021(3) 0.038(3) 0.052(3) 0.016(2) 0.010(2) 0.013(2)
C13 0.025(3) 0.049(3) 0.057(3) 0.029(3) 0.015(2) 0.015(2)
C14 0.087(5) 0.068(4) 0.116(6) 0.037(4) -0.074(5) -0.022(4)
C15 0.058(4) 0.069(4) 0.042(3) 0.029(3) -0.021(3) -0.007(3)
C16 0.018(2) 0.037(3) 0.029(3) -0.001(2) 0.005(2) 0.0024(19)
C17 0.027(3) 0.070(4) 0.024(3) 0.012(2) 0.007(2) 0.000(2)
C18 0.035(3) 0.075(4) 0.023(3) 0.017(3) -0.001(2) 0.000(3)
C19 0.030(3) 0.051(3) 0.025(3) 0.002(2) -0.006(2) 0.007(2)
C20 0.018(2) 0.029(2) 0.026(2) -0.0046(19) 0.0086(19) 0.0036(18)
Cl1 0.0236(6) 0.0285(6) 0.0433(7) 0.0052(5) -0.0132(5) 0.0025(5)
Cl2 0.0272(6) 0.0246(5) 0.0383(7) -0.0085(5) -0.0020(5) -0.0052(5)
Cl3 0.0324(7) 0.0208(5) 0.0439(7) -0.0022(5) 0.0173(5) 0.0076(5)
Cl4 0.0302(7) 0.0229(6) 0.0563(8) 0.0129(5) 0.0231(6) 0.0017(5)
Cl5 0.0393(7) 0.0246(6) 0.0405(7) 0.0014(5) 0.0204(6) 0.0105(5)
Cl6 0.0390(7) 0.0350(6) 0.0263(6) 0.0054(5) -0.0084(5) 0.0067(5)
Cl7 0.0470(8) 0.0265(6) 0.0226(6) 0.0067(4) 0.0095(5) -0.0086(5)
Cl8 0.0274(6) 0.0220(5) 0.0209(5) -0.0032(4) -0.0013(4) -0.0021(4)
B1 0.014(2) 0.016(2) 0.022(2) 0.0029(18) 0.0040(19) 0.0006(18)
C21 0.012(2) 0.020(2) 0.019(2) 0.0030(16) 0.0089(16) -0.0003(16)
C22 0.016(2) 0.020(2) 0.023(2) 0.0027(17) 0.0003(18) 0.0016(17)
C23 0.015(2) 0.019(2) 0.031(2) 0.0051(18) 0.0008(18) 0.0014(17)
C24 0.012(2) 0.031(2) 0.027(2) 0.0013(19) -0.0021(18) -0.0031(18)
C25 0.016(2) 0.020(2) 0.027(2) -0.0016(17) 0.0097(18) -0.0028(17)
C26 0.017(2) 0.019(2) 0.024(2) 0.0001(17) 0.0054(18) -0.0043(17)
C27 0.011(2) 0.0168(19) 0.017(2) -0.0006(15) 0.0015(16) -0.0012(15)
C28 0.015(2) 0.0139(19) 0.025(2) 0.0030(16) -0.0002(17) -0.0008(16)
C29 0.018(2) 0.017(2) 0.021(2) 0.0005(16) 0.0018(17) 0.0059(16)
C30 0.012(2) 0.026(2) 0.018(2) 0.0018(17) 0.0012(17) 0.0004(17)
C31 0.014(2) 0.020(2) 0.028(2) 0.0090(17) 0.0044(18) 0.0007(17)
C32 0.022(2) 0.0140(19) 0.024(2) -0.0005(16) 0.0020(18) 0.0028(17)
C33 0.012(2) 0.0126(19) 0.026(2) 0.0020(16) 0.0054(17) 0.0006(15)
C34 0.017(2) 0.019(2) 0.024(2) 0.0051(17) 0.0073(18) -0.0046(17)
C35 0.015(2) 0.019(2) 0.029(2) -0.0008(17) 0.0094(18) -0.0006(16)
C36 0.012(2) 0.020(2) 0.035(3) 0.0064(18) 0.0021(19) 0.0018(17)
C37 0.020(2) 0.023(2) 0.023(2) 0.0077(18) 0.0006(18) -0.0024(18)
C38 0.015(2) 0.018(2) 0.022(2) -0.0009(16) 0.0071(17) 0.0003(16)
C39 0.012(2) 0.019(2) 0.019(2) 0.0038(16) 0.0031(16) 0.0040(16)
C40 0.013(2) 0.021(2) 0.021(2) 0.0022(16) -0.0009(17) 0.0047(16)
C41 0.016(2) 0.019(2) 0.023(2) 0.0096(17) 0.0067(17) 0.0026(16)
C42 0.015(2) 0.0151(19) 0.022(2) 0.0015(16) 0.0008(17) -0.0006(16)
C43 0.013(2) 0.0153(19) 0.023(2) -0.0034(16) -0.0004(17) 0.0032(16)
C44 0.016(2) 0.020(2) 0.017(2) 0.0052(16) 0.0037(17) 0.0035(16)
Ti2 0.0123(4) 0.0166(4) 0.0187(4) 0.0020(3) 0.0011(3) 0.0011(3)
Si4 0.0219(7) 0.0289(6) 0.0185(6) 0.0032(5) 0.0000(5) 0.0037(5)
Si5 0.0193(7) 0.0273(6) 0.0269(7) 0.0085(5) -0.0022(5) 0.0024(5)
Si6 0.0473(9) 0.0193(6) 0.0514(9) 0.0023(6) 0.0090(7) -0.0084(6)
N6 0.022(2) 0.0204(18) 0.0218(19) 0.0044(14) 0.0021(15) 0.0037(15)
N7 0.0175(19) 0.0210(18) 0.0238(19) 0.0017(14) -0.0012(15) -0.0017(14)
N8 0.0192(19) 0.0162(17) 0.027(2) 0.0016(14) -0.0022(15) -0.0014(14)
N9 0.0151(18) 0.0232(18) 0.0218(18) 0.0014(14) 0.0018(15) 0.0048(14)
N10 0.018(2) 0.047(2) 0.0164(19) 0.0005(16) 0.0001(15) 0.0023(17)
C45 0.032(3) 0.030(2) 0.028(3) -0.0001(19) -0.004(2) 0.003(2)
C46 0.034(3) 0.040(3) 0.020(2) -0.001(2) 0.003(2) 0.011(2)
C47 0.032(3) 0.046(3) 0.029(3) 0.014(2) 0.003(2) 0.002(2)
C48 0.044(3) 0.029(3) 0.063(4) 0.015(2) -0.008(3) 0.011(2)
C49 0.025(3) 0.041(3) 0.020(2) 0.0017(19) -0.0080(19) 0.003(2)
C50 0.031(3) 0.064(3) 0.029(3) 0.019(2) -0.001(2) 0.001(2)
C51 0.060(4) 0.039(3) 0.053(4) 0.016(3) 0.012(3) -0.006(3)
C52 0.115(6) 0.019(3) 0.091(5) 0.018(3) 0.034(4) 0.016(3)
C53 0.073(5) 0.053(4) 0.089(5) -0.012(3) 0.005(4) -0.045(3)
C54 0.024(2) 0.029(2) 0.025(2) 0.0043(19) -0.0007(19) 0.0087(19)
C55 0.015(2) 0.027(2) 0.026(2) -0.0012(18) -0.0017(18) 0.0063(17)
C56 0.021(2) 0.020(2) 0.034(3) 0.0083(18) -0.002(2) -0.0023(18)
C57 0.013(2) 0.038(3) 0.028(2) 0.010(2) 0.0048(19) -0.0012(19)
C58 0.029(3) 0.023(2) 0.029(3) -0.0026(18) 0.001(2) 0.0036(19)
C59 0.021(2) 0.025(2) 0.027(2) -0.0057(18) 0.0028(19) 0.0109(18)
C60 0.027(3) 0.051(3) 0.026(3) -0.014(2) -0.006(2) 0.020(2)
C61 0.046(4) 0.115(5) 0.035(3) -0.028(3) -0.012(3) 0.052(4)
C62 0.033(4) 0.189(9) 0.027(3) -0.029(4) 0.000(3) 0.047(5)
C63 0.020(3) 0.130(6) 0.033(3) 0.002(4) 0.007(2) -0.011(3)
C64 0.022(3) 0.081(4) 0.035(3) 0.003(3) 0.008(2) -0.001(3)
Cl9 0.0262(7) 0.0675(9) 0.0581(9) -0.0290(7) 0.0086(6) -0.0225(6)
Cl10 0.0215(6) 0.0402(6) 0.0352(6) -0.0147(5) 0.0035(5) 0.0061(5)
Cl11 0.0407(7) 0.0277(6) 0.0496(8) 0.0126(5) 0.0245(6) -0.0002(5)
Cl12 0.0275(6) 0.0265(5) 0.0275(6) -0.0028(4) 0.0041(5) 0.0096(4)
Cl13 0.0272(6) 0.0170(5) 0.0322(6) -0.0052(4) -0.0012(5) -0.0024(4)
Cl14 0.0232(6) 0.0182(5) 0.0274(6) 0.0010(4) -0.0059(4) 0.0041(4)
Cl15 0.0260(6) 0.0422(7) 0.0354(7) 0.0178(5) 0.0004(5) 0.0114(5)
Cl16 0.0236(6) 0.0351(6) 0.0393(7) 0.0168(5) 0.0147(5) 0.0062(5)
B2 0.016(2) 0.018(2) 0.019(2) 0.0044(18) 0.0027(19) 0.0019(18)
C65 0.020(2) 0.0157(19) 0.017(2) 0.0059(16) -0.0013(17) 0.0010(16)
C66 0.015(2) 0.025(2) 0.022(2) 0.0029(17) 0.0041(17) -0.0014(17)
C67 0.022(3) 0.032(2) 0.026(2) 0.0010(19) 0.0018(19) -0.0069(19)
C68 0.029(3) 0.019(2) 0.019(2) -0.0007(17) 0.0040(19) -0.0046(18)
C69 0.017(2) 0.024(2) 0.021(2) -0.0003(17) 0.0017(18) 0.0031(17)
C70 0.013(2) 0.017(2) 0.022(2) 0.0018(16) -0.0010(17) 0.0029(16)
C71 0.018(2) 0.0153(19) 0.017(2) 0.0019(16) -0.0022(17) 0.0000(16)
C72 0.025(2) 0.020(2) 0.024(2) 0.0009(17) 0.0036(19) 0.0054(18)
C73 0.023(2) 0.025(2) 0.027(2) 0.0082(18) 0.0082(19) -0.0003(18)
C74 0.015(2) 0.033(2) 0.023(2) 0.0031(19) 0.0042(18) 0.0040(18)
C75 0.017(2) 0.021(2) 0.018(2) -0.0005(16) -0.0002(17) 0.0051(17)
C76 0.017(2) 0.020(2) 0.018(2) 0.0053(16) 0.0013(17) 0.0033(16)
C77 0.016(2) 0.0162(19) 0.016(2) 0.0030(15) 0.0063(16) -0.0002(16)
C78 0.016(2) 0.0148(19) 0.024(2) 0.0065(16) 0.0057(17) 0.0015(16)
C79 0.016(2) 0.0155(19) 0.020(2) -0.0042(16) 0.0077(17) -0.0011(16)
C80 0.020(2) 0.019(2) 0.016(2) 0.0020(16) 0.0059(17) 0.0002(17)
C81 0.017(2) 0.0131(19) 0.019(2) 0.0024(15) 0.0038(17) 0.0019(16)
C82 0.018(2) 0.0133(19) 0.021(2) 0.0016(16) 0.0039(17) 0.0000(16)
C83 0.016(2) 0.020(2) 0.013(2) -0.0002(16) 0.0024(16) -0.0014(16)
C84 0.018(2) 0.023(2) 0.017(2) 0.0024(16) 0.0043(17) -0.0041(17)
C85 0.022(2) 0.024(2) 0.021(2) 0.0036(17) 0.0007(18) 0.0082(18)
C86 0.024(2) 0.022(2) 0.017(2) 0.0071(17) 0.0080(18) 0.0017(18)
C87 0.019(2) 0.024(2) 0.023(2) 0.0025(17) 0.0092(18) 0.0006(18)
C88 0.018(2) 0.018(2) 0.025(2) 0.0045(17) 0.0028(18) 0.0031(17)

loop_
_atom_type_symbol
_atom_type_description
_atom_type_scat_dispersion_real
_atom_type_scat_dispersion_imag
_atom_type_scat_source
C C 0.0033 0.0016 'International Tables Vol C Tables 4.2.6.8 and 6.1.1.4'
H H 0.0000 0.0000 'International Tables Vol C Tables 4.2.6.8 and 6.1.1.4'
B B 0.0013 0.0007 'International Tables Vol C Tables 4.2.6.8 and 6.1.1.4'
Cl Cl 0.1484 0.1585 'International Tables Vol C Tables 4.2.6.8 and 6.1.1.4'
N N 0.0061 0.0033 'International Tables Vol C Tables 4.2.6.8 and 6.1.1.4'
Si Si 0.0817 0.0704 'International Tables Vol C Tables 4.2.6.8 and 6.1.1.4'
Ti Ti 0.2776 0.4457 'International Tables Vol C Tables 4.2.6.8 and 6.1.1.4'

loop_
_geom_angle_atom_site_label_1
_geom_angle_atom_site_label_2
_geom_angle_atom_site_label_3
_geom_angle
N2 Ti1 N1 113.60(15)
N2 Ti1 N3 119.60(17)
N1 Ti1 N3 117.97(17)
N2 Ti1 N5 91.16(14)
N1 Ti1 N5 113.73(14)
N3 Ti1 N5 95.13(14)
N2 Ti1 N4 77.81(14)
N1 Ti1 N4 81.82(14)
N3 Ti1 N4 80.47(14)
N5 Ti1 N4 163.81(14)
N1 Si1 C2 109.99(19)
N1 Si1 C1 110.2(2)
C2 Si1 C1 107.8(2)
N1 Si1 C3 111.1(2)
C2 Si1 C3 109.3(2)
C1 Si1 C3 108.5(2)
N2 Si2 C6 110.0(2)
N2 Si2 C4 111.5(2)
C6 Si2 C4 108.8(3)
N2 Si2 C5 108.6(2)
C6 Si2 C5 109.6(2)
C4 Si2 C5 108.4(3)
N3 Si3 C8 108.8(2)
N3 Si3 C9 114.11(19)
C8 Si3 C9 108.3(3)
N3 Si3 C7 109.4(2)
C8 Si3 C7 109.4(2)
C9 Si3 C7 106.7(2)
C10 N1 Si1 112.5(3)
C10 N1 Ti1 107.4(3)
Si1 N1 Ti1 137.0(2)
C12 N2 Si2 118.8(3)
C12 N2 Ti1 113.7(3)
Si2 N2 Ti1 126.73(19)
C14 N3 Si3 111.2(3)
C14 N3 Ti1 114.3(3)
Si3 N3 Ti1 134.0(2)
C15 N4 C11 113.3(4)
C15 N4 C13 112.7(4)
C11 N4 C13 111.4(4)
C15 N4 Ti1 106.4(3)
C11 N4 Ti1 104.8(3)
C13 N4 Ti1 107.7(3)
C20 N5 C16 117.2(4)
C20 N5 Ti1 129.4(3)
C16 N5 Ti1 113.3(3)
Si1 C1 H1A 109.5
Si1 C1 H1B 109.5
H1A C1 H1B 109.5
Si1 C1 H1C 109.5
H1A C1 H1C 109.5
H1B C1 H1C 109.5
Si1 C2 H2A 109.5
Si1 C2 H2B 109.5
H2A C2 H2B 109.5
Si1 C2 H2C 109.5
H2A C2 H2C 109.5
H2B C2 H2C 109.5
Si1 C3 H3A 109.5
Si1 C3 H3B 109.5
H3A C3 H3B 109.5
Si1 C3 H3C 109.5
H3A C3 H3C 109.5
H3B C3 H3C 109.5
Si2 C4 H4A 109.5
Si2 C4 H4B 109.5
H4A C4 H4B 109.5
Si2 C4 H4C 109.5
H4A C4 H4C 109.5
H4B C4 H4C 109.5
Si2 C5 H5A 109.5
Si2 C5 H5B 109.5
H5A C5 H5B 109.5
Si2 C5 H5C 109.5
H5A C5 H5C 109.5
H5B C5 H5C 109.5
Si2 C6 H6A 109.5
Si2 C6 H6B 109.5
H6A C6 H6B 109.5
Si2 C6 H6C 109.5
H6A C6 H6C 109.5
H6B C6 H6C 109.5
Si3 C7 H7A 109.5
Si3 C7 H7B 109.5
H7A C7 H7B 109.5
Si3 C7 H7C 109.5
H7A C7 H7C 109.5
H7B C7 H7C 109.5
Si3 C8 H8A 109.5
Si3 C8 H8B 109.5
H8A C8 H8B 109.5
Si3 C8 H8C 109.5
H8A C8 H8C 109.5
H8B C8 H8C 109.5
Si3 C9 H9A 109.5
Si3 C9 H9B 109.5
H9A C9 H9B 109.5
Si3 C9 H9C 109.5
H9A C9 H9C 109.5
H9B C9 H9C 109.5
C11 C10 N1 108.0(4)
C11 C10 H10A 110.1
N1 C10 H10A 110.1
C11 C10 H10B 110.1
N1 C10 H10B 110.1
H10A C10 H10B 108.4
N4 C11 C10 108.3(4)
N4 C11 H11A 110.0
C10 C11 H11A 110.0
N4 C11 H11B 110.0
C10 C11 H11B 110.0
H11A C11 H11B 108.4
N2 C12 C13 106.3(4)
N2 C12 H12A 110.5
C13 C12 H12A 110.5
N2 C12 H12B 110.5
C13 C12 H12B 110.5
H12A C12 H12B 108.7
C12 C13 N4 108.8(4)
C12 C13 H13A 109.9
N4 C13 H13A 109.9
C12 C13 H13B 109.9
N4 C13 H13B 109.9
H13A C13 H13B 108.3
C15 C14 N3 110.8(5)
C15 C14 H14A 109.5
N3 C14 H14A 109.5
C15 C14 H14B 109.5
N3 C14 H14B 109.5
H14A C14 H14B 108.1
C14 C15 N4 111.1(4)
C14 C15 H15A 109.4
N4 C15 H15A 109.4
C14 C15 H15B 109.4
N4 C15 H15B 109.4
H15A C15 H15B 108.0
N5 C16 C17 123.5(4)
N5 C16 H16 118.3
C17 C16 H16 118.3
C16 C17 C18 119.1(5)
C16 C17 H17 120.4
C18 C17 H17 120.4
C17 C18 C19 118.8(4)
C17 C18 H18 120.6
C19 C18 H18 120.6
C20 C19 C18 118.7(4)
C20 C19 H19 120.7
C18 C19 H19 120.7
N5 C20 C19 122.7(4)
N5 C20 H20 118.6
C19 C20 H20 118.6
C21 B1 C33 113.2(3)
C21 B1 C39 113.1(3)
C33 B1 C39 105.9(3)
C21 B1 C27 102.5(3)
C33 B1 C27 110.9(3)
C39 B1 C27 111.3(3)
C26 C21 C22 115.6(4)
C26 C21 B1 123.8(3)
C22 C21 B1 120.4(3)
C23 C22 C21 121.4(4)
C23 C22 H22 119.3
C21 C22 H22 119.3
C22 C23 C24 122.7(4)
C22 C23 Cl1 118.9(3)
C24 C23 Cl1 118.4(3)
C23 C24 C25 116.5(4)
C23 C24 H24 121.7
C25 C24 H24 121.7
C24 C25 C26 122.0(4)
C24 C25 Cl2 118.9(3)
C26 C25 Cl2 119.2(3)
C25 C26 C21 121.7(4)
C25 C26 H26 119.1
C21 C26 H26 119.1
C32 C27 C28 116.4(4)
C32 C27 B1 121.2(3)
C28 C27 B1 122.0(3)
C29 C28 C27 121.1(3)
C29 C28 H28 119.4
C27 C28 H28 119.4
C28 C29 C30 122.0(4)
C28 C29 Cl3 119.3(3)
C30 C29 Cl3 118.7(3)
C31 C30 C29 116.7(4)
C31 C30 H30 121.7
C29 C30 H30 121.7
C30 C31 C32 122.2(4)
C30 C31 Cl4 118.4(3)
C32 C31 Cl4 119.4(3)
C31 C32 C27 121.6(4)
C31 C32 H32 119.2
C27 C32 H32 119.2
C38 C33 C34 115.8(3)
C38 C33 B1 121.7(3)
C34 C33 B1 122.4(3)
C35 C34 C33 121.4(4)
C35 C34 H34 119.3
C33 C34 H34 119.3
C36 C35 C34 122.1(4)
C36 C35 Cl5 118.5(3)
C34 C35 Cl5 119.4(3)
C35 C36 C37 116.8(4)
C35 C36 H36 121.6
C37 C36 H36 121.6
C36 C37 C38 122.4(4)
C36 C37 Cl6 118.1(3)
C38 C37 Cl6 119.5(3)
C37 C38 C33 121.2(4)
C37 C38 H38 119.4
C33 C38 H38 119.4
C44 C39 C40 117.0(4)
C44 C39 B1 120.0(3)
C40 C39 B1 122.9(3)
C41 C40 C39 120.4(4)
C41 C40 H40 119.8
C39 C40 H40 119.8
C42 C41 C40 122.8(4)
C42 C41 Cl7 118.8(3)
C40 C41 Cl7 118.4(3)
C41 C42 C43 116.3(3)
C41 C42 H42 121.8
C43 C42 H42 121.8
C42 C43 C44 122.4(4)
C42 C43 Cl8 118.6(3)
C44 C43 Cl8 119.0(3)
C43 C44 C39 121.1(4)
C43 C44 H44 119.5
C39 C44 H44 119.5
N8 Ti2 N6 110.04(14)
N8 Ti2 N7 117.60(14)
N6 Ti2 N7 121.20(14)
N8 Ti2 N10 103.39(14)
N6 Ti2 N10 107.84(14)
N7 Ti2 N10 92.98(14)
N8 Ti2 N9 79.21(13)
N6 Ti2 N9 80.02(13)
N7 Ti2 N9 77.24(13)
N10 Ti2 N9 169.84(12)
N6 Si4 C46 111.53(18)
N6 Si4 C45 108.80(19)
C46 Si4 C45 108.3(2)
N6 Si4 C47 109.27(19)
C46 Si4 C47 108.4(2)
C45 Si4 C47 110.5(2)
N7 Si5 C48 110.4(2)
N7 Si5 C49 109.96(18)
C48 Si5 C49 110.4(2)
N7 Si5 C50 111.00(19)
C48 Si5 C50 107.3(2)
C49 Si5 C50 107.7(2)
N8 Si6 C51 110.2(2)
N8 Si6 C53 108.2(2)
C51 Si6 C53 112.1(3)
N8 Si6 C52 110.6(2)
C51 Si6 C52 107.1(3)
C53 Si6 C52 108.6(3)
C54 N6 Si4 111.0(3)
C54 N6 Ti2 112.4(2)
Si4 N6 Ti2 136.23(19)
C56 N7 Si5 115.1(3)
C56 N7 Ti2 113.3(2)
Si5 N7 Ti2 127.33(18)
C58 N8 Si6 117.2(3)
C58 N8 Ti2 111.4(2)
Si6 N8 Ti2 128.3(2)
C57 N9 C55 111.4(3)
C57 N9 C59 112.0(3)
C55 N9 C59 112.1(3)
C57 N9 Ti2 108.6(2)
C55 N9 Ti2 105.7(2)
C59 N9 Ti2 106.6(2)
C64 N10 C60 117.3(4)
C64 N10 Ti2 124.3(3)
C60 N10 Ti2 117.8(3)
Si4 C45 H45A 109.5
Si4 C45 H45B 109.5
H45A C45 H45B 109.5
Si4 C45 H45C 109.5
H45A C45 H45C 109.5
H45B C45 H45C 109.5
Si4 C46 H46A 109.5
Si4 C46 H46B 109.5
H46A C46 H46B 109.5
Si4 C46 H46C 109.5
H46A C46 H46C 109.5
H46B C46 H46C 109.5
Si4 C47 H47A 109.5
Si4 C47 H47B 109.5
H47A C47 H47B 109.5
Si4 C47 H47C 109.5
H47A C47 H47C 109.5
H47B C47 H47C 109.5
Si5 C48 H48A 109.5
Si5 C48 H48B 109.5
H48A C48 H48B 109.5
Si5 C48 H48C 109.5
H48A C48 H48C 109.5
H48B C48 H48C 109.5
Si5 C49 H49A 109.5
Si5 C49 H49B 109.5
H49A C49 H49B 109.5
Si5 C49 H49C 109.5
H49A C49 H49C 109.5
H49B C49 H49C 109.5
Si5 C50 H50A 109.5
Si5 C50 H50B 109.5
H50A C50 H50B 109.5
Si5 C50 H50C 109.5
H50A C50 H50C 109.5
H50B C50 H50C 109.5
Si6 C51 H51A 109.5
Si6 C51 H51B 109.5
H51A C51 H51B 109.5
Si6 C51 H51C 109.5
H51A C51 H51C 109.5
H51B C51 H51C 109.5
Si6 C52 H52A 109.5
Si6 C52 H52B 109.5
H52A C52 H52B 109.5
Si6 C52 H52C 109.5
H52A C52 H52C 109.5
H52B C52 H52C 109.5
Si6 C53 H53A 109.5
Si6 C53 H53B 109.5
H53A C53 H53B 109.5
Si6 C53 H53C 109.5
H53A C53 H53C 109.5
H53B C53 H53C 109.5
N6 C54 C55 107.4(3)
N6 C54 H54A 110.2
C55 C54 H54A 110.2
N6 C54 H54B 110.2
C55 C54 H54B 110.2
H54A C54 H54B 108.5
N9 C55 C54 107.3(3)
N9 C55 H55A 110.3
C54 C55 H55A 110.3
N9 C55 H55B 110.3
C54 C55 H55B 110.3
H55A C55 H55B 108.5
N7 C56 C57 106.2(3)
N7 C56 H56A 110.5
C57 C56 H56A 110.5
N7 C56 H56B 110.5
C57 C56 H56B 110.5
H56A C56 H56B 108.7
N9 C57 C56 106.4(3)
N9 C57 H57A 110.5
C56 C57 H57A 110.5
N9 C57 H57B 110.5
C56 C57 H57B 110.5
H57A C57 H57B 108.6
N8 C58 C59 106.8(3)
N8 C58 H58A 110.4
C59 C58 H58A 110.4
N8 C58 H58B 110.4
C59 C58 H58B 110.4
H58A C58 H58B 108.6
N9 C59 C58 106.7(3)
N9 C59 H59A 110.4
C58 C59 H59A 110.4
N9 C59 H59B 110.4
C58 C59 H59B 110.4
H59A C59 H59B 108.6
N10 C60 C61 122.1(5)
N10 C60 H60 118.9
C61 C60 H60 118.9
C62 C61 C60 118.8(6)
C62 C61 H61 120.6
C60 C61 H61 120.6
C63 C62 C61 119.9(6)
C63 C62 H62 120.1
C61 C62 H62 120.1
C62 C63 C64 118.5(6)
C62 C63 H63 120.8
C64 C63 H63 120.8
N10 C64 C63 123.4(6)
N10 C64 H64 118.3
C63 C64 H64 118.3
C65 B2 C77 113.0(3)
C65 B2 C83 102.8(3)
C77 B2 C83 111.1(3)
C65 B2 C71 113.3(3)
C77 B2 C71 104.8(3)
C83 B2 C71 112.2(3)
C70 C65 C66 116.3(4)
C70 C65 B2 120.4(3)
C66 C65 B2 122.8(4)
C67 C66 C65 121.1(4)
C67 C66 H66 119.4
C65 C66 H66 119.4
C68 C67 C66 122.3(4)
C68 C67 Cl9 118.7(3)
C66 C67 Cl9 119.0(3)
C67 C68 C69 116.9(4)
C67 C68 H68 121.5
C69 C68 H68 121.5
C68 C69 C70 122.3(4)
C68 C69 Cl10 118.9(3)
C70 C69 Cl10 118.7(3)
C69 C70 C65 120.9(4)
C69 C70 H70 119.5
C65 C70 H70 119.5
C76 C71 C72 115.6(4)
C76 C71 B2 123.0(3)
C72 C71 B2 121.0(3)
C73 C72 C71 121.5(4)
C73 C72 H72 119.3
C71 C72 H72 119.3
C72 C73 C74 122.6(4)
C72 C73 Cl11 118.9(3)
C74 C73 Cl11 118.5(3)
C75 C74 C73 116.4(4)
C75 C74 H74 121.8
C73 C74 H74 121.8
C74 C75 C76 122.3(4)
C74 C75 Cl12 118.0(3)
C76 C75 Cl12 119.6(3)
C75 C76 C71 121.6(4)
C75 C76 H76 119.2
C71 C76 H76 119.2
C78 C77 C82 116.0(3)
C78 C77 B2 120.5(3)
C82 C77 B2 123.4(3)
C79 C78 C77 121.5(3)
C79 C78 H78 119.3
C77 C78 H78 119.3
C78 C79 C80 122.1(4)
C78 C79 Cl13 119.3(3)
C80 C79 Cl13 118.6(3)
C81 C80 C79 116.8(4)
C81 C80 H80 121.6
C79 C80 H80 121.6
C80 C81 C82 122.4(3)
C80 C81 Cl14 118.2(3)
C82 C81 Cl14 119.3(3)
C81 C82 C77 121.2(3)
C81 C82 H82 119.4
C77 C82 H82 119.4
C84 C83 C88 116.6(3)
C84 C83 B2 121.7(3)
C88 C83 B2 121.2(3)
C85 C84 C83 121.2(4)
C85 C84 H84 119.4
C83 C84 H84 119.4
C86 C85 C84 122.0(4)
C86 C85 Cl15 119.2(3)
C84 C85 Cl15 118.8(3)
C85 C86 C87 117.0(4)
C85 C86 H86 121.5
C87 C86 H86 121.5
C88 C87 C86 122.2(4)
C88 C87 Cl16 119.3(3)
C86 C87 Cl16 118.5(3)
C87 C88 C83 120.9(4)
C87 C88 H88 119.6
C83 C88 H88 119.6

loop_
_geom_bond_atom_site_label_1
_geom_bond_atom_site_label_2
_geom_bond_distance
Ti1 N2 1.906(4)
Ti1 N1 1.908(4)
Ti1 N3 1.916(4)
Ti1 N5 2.176(3)
Ti1 N4 2.281(4)
Si1 N1 1.752(4)
Si1 C2 1.848(4)
Si1 C1 1.855(4)
Si1 C3 1.861(5)
Si2 N2 1.755(4)
Si2 C6 1.863(5)
Si2 C4 1.864(6)
Si2 C5 1.866(5)
Si3 N3 1.763(4)
Si3 C8 1.852(5)
Si3 C9 1.852(5)
Si3 C7 1.859(5)
N1 C10 1.506(5)
N2 C12 1.482(5)
N3 C14 1.512(6)
N4 C15 1.468(6)
N4 C11 1.485(6)
N4 C13 1.498(6)
N5 C20 1.341(5)
N5 C16 1.351(5)
C1 H1A 0.9800
C1 H1B 0.9800
C1 H1C 0.9800
C2 H2A 0.9800
C2 H2B 0.9800
C2 H2C 0.9800
C3 H3A 0.9800
C3 H3B 0.9800
C3 H3C 0.9800
C4 H4A 0.9800
C4 H4B 0.9800
C4 H4C 0.9800
C5 H5A 0.9800
C5 H5B 0.9800
C5 H5C 0.9800
C6 H6A 0.9800
C6 H6B 0.9800
C6 H6C 0.9800
C7 H7A 0.9800
C7 H7B 0.9800
C7 H7C 0.9800
C8 H8A 0.9800
C8 H8B 0.9800
C8 H8C 0.9800
C9 H9A 0.9800
C9 H9B 0.9800
C9 H9C 0.9800
C10 C11 1.505(7)
C10 H10A 0.9900
C10 H10B 0.9900
C11 H11A 0.9900
C11 H11B 0.9900
C12 C13 1.496(6)
C12 H12A 0.9900
C12 H12B 0.9900
C13 H13A 0.9900
C13 H13B 0.9900
C14 C15 1.441(8)
C14 H14A 0.9900
C14 H14B 0.9900
C15 H15A 0.9900
C15 H15B 0.9900
C16 C17 1.367(6)
C16 H16 0.9500
C17 C18 1.374(7)
C17 H17 0.9500
C18 C19 1.391(7)
C18 H18 0.9500
C19 C20 1.389(6)
C19 H19 0.9500
C20 H20 0.9500
Cl1 C23 1.750(4)
Cl2 C25 1.741(4)
Cl3 C29 1.745(4)
Cl4 C31 1.745(4)
Cl5 C35 1.744(4)
Cl6 C37 1.746(4)
Cl7 C41 1.741(4)
Cl8 C43 1.752(4)
B1 C21 1.631(6)
B1 C33 1.641(6)
B1 C39 1.642(6)
B1 C27 1.651(6)
C21 C26 1.400(5)
C21 C22 1.417(5)
C22 C23 1.372(5)
C22 H22 0.9500
C23 C24 1.381(5)
C24 C25 1.385(5)
C24 H24 0.9500
C25 C26 1.389(5)
C26 H26 0.9500
C27 C32 1.388(5)
C27 C28 1.403(5)
C28 C29 1.381(5)
C28 H28 0.9500
C29 C30 1.384(5)
C30 C31 1.378(5)
C30 H30 0.9500
C31 C32 1.379(6)
C32 H32 0.9500
C33 C38 1.401(5)
C33 C34 1.415(5)
C34 C35 1.384(5)
C34 H34 0.9500
C35 C36 1.376(6)
C36 C37 1.383(6)
C36 H36 0.9500
C37 C38 1.386(5)
C38 H38 0.9500
C39 C44 1.394(5)
C39 C40 1.398(5)
C40 C41 1.387(5)
C40 H40 0.9500
C41 C42 1.378(5)
C42 C43 1.381(5)
C42 H42 0.9500
C43 C44 1.381(5)
C44 H44 0.9500
Ti2 N8 1.892(3)
Ti2 N6 1.901(3)
Ti2 N7 1.918(3)
Ti2 N10 2.197(4)
Ti2 N9 2.304(3)
Si4 N6 1.756(3)
Si4 C46 1.854(4)
Si4 C45 1.866(5)
Si4 C47 1.872(4)
Si5 N7 1.753(3)
Si5 C48 1.855(4)
Si5 C49 1.858(4)
Si5 C50 1.863(5)
Si6 N8 1.753(3)
Si6 C51 1.866(5)
Si6 C53 1.871(6)
Si6 C52 1.877(6)
N6 C54 1.495(5)
N7 C56 1.475(5)
N8 C58 1.487(5)
N9 C57 1.475(5)
N9 C55 1.483(5)
N9 C59 1.491(5)
N10 C64 1.338(6)
N10 C60 1.351(6)
C45 H45A 0.9800
C45 H45B 0.9800
C45 H45C 0.9800
C46 H46A 0.9800
C46 H46B 0.9800
C46 H46C 0.9800
C47 H47A 0.9800
C47 H47B 0.9800
C47 H47C 0.9800
C48 H48A 0.9800
C48 H48B 0.9800
C48 H48C 0.9800
C49 H49A 0.9800
C49 H49B 0.9800
C49 H49C 0.9800
C50 H50A 0.9800
C50 H50B 0.9800
C50 H50C 0.9800
C51 H51A 0.9800
C51 H51B 0.9800
C51 H51C 0.9800
C52 H52A 0.9800
C52 H52B 0.9800
C52 H52C 0.9800
C53 H53A 0.9800
C53 H53B 0.9800
C53 H53C 0.9800
C54 C55 1.507(6)
C54 H54A 0.9900
C54 H54B 0.9900
C55 H55A 0.9900
C55 H55B 0.9900
C56 C57 1.527(6)
C56 H56A 0.9900
C56 H56B 0.9900
C57 H57A 0.9900
C57 H57B 0.9900
C58 C59 1.524(6)
C58 H58A 0.9900
C58 H58B 0.9900
C59 H59A 0.9900
C59 H59B 0.9900
C60 C61 1.383(7)
C60 H60 0.9500
C61 C62 1.378(10)
C61 H61 0.9500
C62 C63 1.354(9)
C62 H62 0.9500
C63 C64 1.382(7)
C63 H63 0.9500
C64 H64 0.9500
Cl9 C67 1.750(4)
Cl10 C69 1.750(4)
Cl11 C73 1.756(4)
Cl12 C75 1.751(4)
Cl13 C79 1.746(4)
Cl14 C81 1.749(4)
Cl15 C85 1.743(4)
Cl16 C87 1.759(4)
B2 C65 1.630(6)
B2 C77 1.633(6)
B2 C83 1.640(6)
B2 C71 1.645(6)
C65 C70 1.396(5)
C65 C66 1.402(5)
C66 C67 1.383(6)
C66 H66 0.9500
C67 C68 1.371(6)
C68 C69 1.373(5)
C68 H68 0.9500
C69 C70 1.388(5)
C70 H70 0.9500
C71 C76 1.396(5)
C71 C72 1.403(5)
C72 C73 1.376(6)
C72 H72 0.9500
C73 C74 1.379(6)
C74 C75 1.373(5)
C74 H74 0.9500
C75 C76 1.386(5)
C76 H76 0.9500
C77 C78 1.405(5)
C77 C82 1.406(5)
C78 C79 1.379(5)
C78 H78 0.9500
C79 C80 1.383(5)
C80 C81 1.376(5)
C80 H80 0.9500
C81 C82 1.381(5)
C82 H82 0.9500
C83 C84 1.399(5)
C83 C88 1.400(5)
C84 C85 1.383(5)
C84 H84 0.9500
C85 C86 1.375(6)
C86 C87 1.381(5)
C86 H86 0.9500
C87 C88 1.380(5)
C88 H88 0.9500

loop_
_geom_torsion_atom_site_label_1
_geom_torsion_atom_site_label_2
_geom_torsion_atom_site_label_3
_geom_torsion_atom_site_label_4
_geom_torsion
C2 Si1 N1 C10 -177.1(3)
C1 Si1 N1 C10 -58.4(4)
C3 Si1 N1 C10 61.8(4)
C2 Si1 N1 Ti1 26.4(4)
C1 Si1 N1 Ti1 145.1(3)
C3 Si1 N1 Ti1 -94.7(3)
C6 Si2 N2 C12 158.2(3)
C4 Si2 N2 C12 -81.0(4)
C5 Si2 N2 C12 38.3(4)
C6 Si2 N2 Ti1 -10.8(3)
C4 Si2 N2 Ti1 110.0(3)
C5 Si2 N2 Ti1 -130.7(3)
C8 Si3 N3 C14 -73.1(5)
C9 Si3 N3 C14 165.8(4)
C7 Si3 N3 C14 46.3(5)
C8 Si3 N3 Ti1 98.0(4)
C9 Si3 N3 Ti1 -23.1(4)
C7 Si3 N3 Ti1 -142.6(3)
Si1 N1 C10 C11 -104.4(4)
Ti1 N1 C10 C11 59.1(4)
C15 N4 C11 C10 140.2(4)
C13 N4 C11 C10 -91.5(4)
Ti1 N4 C11 C10 24.6(4)
N1 C10 C11 N4 -54.2(5)
Si2 N2 C12 C13 -113.0(4)
Ti1 N2 C12 C13 57.4(4)
N2 C12 C13 N4 -46.6(5)
C15 N4 C13 C12 -96.9(5)
C11 N4 C13 C12 134.5(4)
Ti1 N4 C13 C12 20.2(4)
Si3 N3 C14 C15 131.4(5)
Ti1 N3 C14 C15 -41.6(8)
N3 C14 C15 N4 45.3(8)
C11 N4 C15 C14 -143.1(5)
C13 N4 C15 C14 89.3(6)
Ti1 N4 C15 C14 -28.5(6)
C20 N5 C16 C17 0.8(6)
Ti1 N5 C16 C17 -177.3(4)
N5 C16 C17 C18 -0.6(8)
C16 C17 C18 C19 0.7(8)
C17 C18 C19 C20 -1.1(8)
C16 N5 C20 C19 -1.1(6)
Ti1 N5 C20 C19 176.6(3)
C18 C19 C20 N5 1.3(7)
C33 B1 C21 C26 -22.9(5)
C39 B1 C21 C26 -143.5(4)
C27 B1 C21 C26 96.6(4)
C33 B1 C21 C22 163.0(3)
C39 B1 C21 C22 42.5(5)
C27 B1 C21 C22 -77.5(4)
C26 C21 C22 C23 2.1(6)
B1 C21 C22 C23 176.6(4)
C21 C22 C23 C24 0.4(7)
C21 C22 C23 Cl1 -179.8(3)
C22 C23 C24 C25 -2.0(6)
Cl1 C23 C24 C25 178.1(3)
C23 C24 C25 C26 1.2(6)
C23 C24 C25 Cl2 -179.5(3)
C24 C25 C26 C21 1.3(6)
Cl2 C25 C26 C21 -178.0(3)
C22 C21 C26 C25 -2.9(6)
B1 C21 C26 C25 -177.2(4)
C21 B1 C27 C32 -79.3(4)
C33 B1 C27 C32 41.8(5)
C39 B1 C27 C32 159.4(3)
C21 B1 C27 C28 93.6(4)
C33 B1 C27 C28 -145.3(4)
C39 B1 C27 C28 -27.7(5)
C32 C27 C28 C29 -0.1(5)
B1 C27 C28 C29 -173.3(4)
C27 C28 C29 C30 0.2(6)
C27 C28 C29 Cl3 -178.3(3)
C28 C29 C30 C31 -0.5(6)
Cl3 C29 C30 C31 178.0(3)
C29 C30 C31 C32 0.7(6)
C29 C30 C31 Cl4 -179.3(3)
C30 C31 C32 C27 -0.7(6)
Cl4 C31 C32 C27 179.4(3)
C28 C27 C32 C31 0.3(6)
B1 C27 C32 C31 173.6(4)
C21 B1 C33 C38 148.4(4)
C39 B1 C33 C38 -87.0(4)
C27 B1 C33 C38 33.8(5)
C21 B1 C33 C34 -35.1(5)
C39 B1 C33 C34 89.5(4)
C27 B1 C33 C34 -149.7(3)
C38 C33 C34 C35 -2.7(5)
B1 C33 C34 C35 -179.4(4)
C33 C34 C35 C36 1.8(6)
C33 C34 C35 Cl5 -177.5(3)
C34 C35 C36 C37 1.0(6)
Cl5 C35 C36 C37 -179.7(3)
C35 C36 C37 C38 -2.7(6)
C35 C36 C37 Cl6 177.1(3)
C36 C37 C38 C33 1.8(6)
Cl6 C37 C38 C33 -178.1(3)
C34 C33 C38 C37 1.0(6)
B1 C33 C38 C37 177.7(4)
C21 B1 C39 C44 -160.8(3)
C33 B1 C39 C44 74.6(4)
C27 B1 C39 C44 -45.9(5)
C21 B1 C39 C40 22.4(5)
C33 B1 C39 C40 -102.2(4)
C27 B1 C39 C40 137.2(4)
C44 C39 C40 C41 1.0(5)
B1 C39 C40 C41 178.0(4)
C39 C40 C41 C42 -0.2(6)
C39 C40 C41 Cl7 -179.9(3)
C40 C41 C42 C43 -0.3(6)
Cl7 C41 C42 C43 179.5(3)
C41 C42 C43 C44 -0.3(6)
C41 C42 C43 Cl8 179.6(3)
C42 C43 C44 C39 1.2(6)
Cl8 C43 C44 C39 -178.7(3)
C40 C39 C44 C43 -1.5(5)
B1 C39 C44 C43 -178.6(3)
C46 Si4 N6 C54 175.6(3)
C45 Si4 N6 C54 56.2(3)
C47 Si4 N6 C54 -64.5(3)
C46 Si4 N6 Ti2 2.8(3)
C45 Si4 N6 Ti2 -116.6(3)
C47 Si4 N6 Ti2 122.7(3)
C48 Si5 N7 C56 -78.9(3)
C49 Si5 N7 C56 159.1(3)
C50 Si5 N7 C56 40.0(3)
C48 Si5 N7 Ti2 126.1(3)
C49 Si5 N7 Ti2 4.0(3)
C50 Si5 N7 Ti2 -115.1(3)
C51 Si6 N8 C58 156.6(3)
C53 Si6 N8 C58 -80.5(4)
C52 Si6 N8 C58 38.3(4)
C51 Si6 N8 Ti2 -1.5(3)
C53 Si6 N8 Ti2 121.4(3)
C52 Si6 N8 Ti2 -119.8(3)
N6 Ti2 N8 C58 -109.1(3)
N7 Ti2 N8 C58 35.3(3)
N10 Ti2 N8 C58 136.0(3)
N9 Ti2 N8 C58 -34.0(3)
N6 Ti2 N8 Si6 50.1(3)
N7 Ti2 N8 Si6 -165.6(2)
N10 Ti2 N8 Si6 -64.9(3)
N9 Ti2 N8 Si6 125.1(2)
Si4 N6 C54 C55 -120.0(3)
Ti2 N6 C54 C55 54.6(4)
C57 N9 C55 C54 148.3(3)
C59 N9 C55 C54 -85.3(4)
Ti2 N9 C55 C54 30.5(3)
N6 C54 C55 N9 -54.1(4)
Si5 N7 C56 C57 -99.7(3)
Ti2 N7 C56 C57 58.9(4)
C55 N9 C57 C56 -91.2(4)
C59 N9 C57 C56 142.4(3)
Ti2 N9 C57 C56 24.9(4)
N7 C56 C57 N9 -51.1(4)
Si6 N8 C58 C59 -101.9(3)
Ti2 N8 C58 C59 59.8(3)
C57 N9 C59 C58 -94.0(4)
C55 N9 C59 C58 139.9(3)
Ti2 N9 C59 C58 24.6(4)
N8 C58 C59 N9 -52.3(4)
C64 N10 C60 C61 1.7(6)
Ti2 N10 C60 C61 173.1(4)
N10 C60 C61 C62 -0.9(8)
C60 C61 C62 C63 -0.9(9)
C61 C62 C63 C64 1.7(9)
C60 N10 C64 C63 -0.9(7)
Ti2 N10 C64 C63 -171.7(4)
C62 C63 C64 N10 -0.8(8)
C77 B2 C65 C70 41.5(5)
C83 B2 C65 C70 -78.3(4)
C71 B2 C65 C70 160.4(3)
C77 B2 C65 C66 -146.9(4)
C83 B2 C65 C66 93.3(4)
C71 B2 C65 C66 -28.0(5)
C70 C65 C66 C67 -1.7(6)
B2 C65 C66 C67 -173.5(4)
C65 C66 C67 C68 0.1(6)
C65 C66 C67 Cl9 179.4(3)
C66 C67 C68 C69 1.8(6)
Cl9 C67 C68 C69 -177.6(3)
C67 C68 C69 C70 -2.0(6)
C67 C68 C69 Cl10 176.8(3)
C68 C69 C70 C65 0.4(6)
Cl10 C69 C70 C65 -178.4(3)
C66 C65 C70 C69 1.5(5)
B2 C65 C70 C69 173.5(3)
C65 B2 C71 C76 146.7(4)
C77 B2 C71 C76 -89.7(4)
C83 B2 C71 C76 30.9(5)
C65 B2 C71 C72 -40.1(5)
C77 B2 C71 C72 83.4(4)
C83 B2 C71 C72 -155.9(3)
C76 C71 C72 C73 -2.3(6)
B2 C71 C72 C73 -176.0(4)
C71 C72 C73 C74 0.4(7)
C71 C72 C73 Cl11 -179.0(3)
C72 C73 C74 C75 1.4(6)
Cl11 C73 C74 C75 -179.2(3)
C73 C74 C75 C76 -1.3(6)
C73 C74 C75 Cl12 176.3(3)
C74 C75 C76 C71 -0.7(6)
Cl12 C75 C76 C71 -178.3(3)
C72 C71 C76 C75 2.5(5)
B2 C71 C76 C75 176.0(4)
C65 B2 C77 C78 -156.7(4)
C83 B2 C77 C78 -41.7(5)
C71 B2 C77 C78 79.6(4)
C65 B2 C77 C82 27.9(5)
C83 B2 C77 C82 142.8(4)
C71 B2 C77 C82 -95.9(4)
C82 C77 C78 C79 -1.0(6)
B2 C77 C78 C79 -176.8(4)
C77 C78 C79 C80 -0.1(6)
C77 C78 C79 Cl13 -179.6(3)
C78 C79 C80 C81 0.9(6)
Cl13 C79 C80 C81 -179.6(3)
C79 C80 C81 C82 -0.5(6)
C79 C80 C81 Cl14 -179.9(3)
C80 C81 C82 C77 -0.6(6)
Cl14 C81 C82 C77 178.7(3)
C78 C77 C82 C81 1.3(6)
B2 C77 C82 C81 177.0(4)
C65 B2 C83 C84 -86.2(4)
C77 B2 C83 C84 152.7(4)
C71 B2 C83 C84 35.8(5)
C65 B2 C83 C88 85.8(4)
C77 B2 C83 C88 -35.3(5)
C71 B2 C83 C88 -152.2(3)
C88 C83 C84 C85 0.8(6)
B2 C83 C84 C85 173.1(4)
C83 C84 C85 C86 -0.8(6)
C83 C84 C85 Cl15 179.9(3)
C84 C85 C86 C87 -0.7(6)
Cl15 C85 C86 C87 178.6(3)
C85 C86 C87 C88 2.3(6)
C85 C86 C87 Cl16 -177.1(3)
C86 C87 C88 C83 -2.3(6)
Cl16 C87 C88 C83 177.1(3)
C84 C83 C88 C87 0.7(6)
B2 C83 C88 C87 -171.6(4)
